data_4312862
loop_
_publ_author_name
'Hong-Cai Zhou'
'R. H. Holm'

_publ_section_title
;
 Synthesis and Reactions of Cubane-Type Iron-Sulfur-Phosphine Clusters,
 Including Soluble Clusters of Nuclearities 8 and 16
;
_journal_name_full 'Inorganic Chemistry'
_journal_page_first 11
_journal_page_last 21
_journal_paper_doi 10.1021/ic020464t
_journal_volume 42
_journal_year 2003
_chemical_formula_moiety 'Fe4 S4 (PCy3)3 Cl'
_chemical_formula_sum 'C56 H102 Cl Fe4 N P3 S4'
_chemical_formula_weight 1269.39
_chemical_melting_point ?
_chemical_name_systematic
;
  tetrakis(\m4-sulfido)tris(tricyclohexylphosphine)chloro-tetra-iron
acetonitrile solvate
;
_space_group_IT_number 62
_symmetry_cell_setting orthorhombic
_symmetry_space_group_name_Hall '-P 2ac 2n'
_symmetry_space_group_name_H-M 'P n m a'
_atom_sites_solution_hydrogens geom
_atom_sites_solution_primary direct
_atom_sites_solution_secondary difmap
_audit_creation_method SHELXL-97
_cell_angle_alpha 90.00
_cell_angle_beta 90.00
_cell_angle_gamma 90.00
_cell_formula_units_Z 4
_cell_length_a 19.842(2)
_cell_length_b 21.036(3)
_cell_length_c 15.508(4)
_cell_measurement_reflns_used 7128
_cell_measurement_temperature 213(2)
_cell_measurement_theta_max 27.46
_cell_measurement_theta_min 2.56
_cell_volume 6473(2)
_computing_cell_refinement 'Bruker XSCANS'
_computing_data_collection 'Bruker XSCANS'
_computing_data_reduction 'Bruker SHELXTL'
_computing_molecular_graphics 'Bruker SHELXTL'
_computing_publication_material 'Bruker SHELXTL'
_computing_structure_refinement 'SHELXL-97 (Sheldrick, 1997)'
_computing_structure_solution 'SHELXS-97 (Sheldrick, 1990)'
_diffrn_ambient_temperature 213(2)
_diffrn_measured_fraction_theta_full 0.928
_diffrn_measured_fraction_theta_max 0.928
_diffrn_measurement_device_type 'Bruker P4'
_diffrn_measurement_method '\w scans'
_diffrn_radiation_monochromator graphite
_diffrn_radiation_source 'fine-focus sealed tube'
_diffrn_radiation_type MoK\a
_diffrn_radiation_wavelength 0.71073
_diffrn_reflns_av_R_equivalents 0.0390
_diffrn_reflns_av_sigmaI/netI 0.0303
_diffrn_reflns_limit_h_max 20
_diffrn_reflns_limit_h_min -24
_diffrn_reflns_limit_k_max 26
_diffrn_reflns_limit_k_min -27
_diffrn_reflns_limit_l_max 10
_diffrn_reflns_limit_l_min -20
_diffrn_reflns_number 40739
_diffrn_reflns_theta_full 27.95
_diffrn_reflns_theta_max 27.95
_diffrn_reflns_theta_min 1.67
_diffrn_standards_decay_% none
_exptl_absorpt_coefficient_mu 1.157
_exptl_absorpt_correction_T_max 0.94
_exptl_absorpt_correction_T_min 0.77
_exptl_absorpt_correction_type SADABS
_exptl_crystal_colour black
_exptl_crystal_density_diffrn 1.303
_exptl_crystal_density_meas ?
_exptl_crystal_density_method 'not measured'
_exptl_crystal_description block
_exptl_crystal_F_000 2700
_exptl_crystal_size_max 0.36
_exptl_crystal_size_mid 0.18
_exptl_crystal_size_min 0.12
_refine_diff_density_max 0.898
_refine_diff_density_min -0.667
_refine_diff_density_rms 0.060
_refine_ls_extinction_method none
_refine_ls_goodness_of_fit_ref 1.017
_refine_ls_hydrogen_treatment mixed
_refine_ls_matrix_type full
_refine_ls_number_parameters 382
_refine_ls_number_reflns 7417
_refine_ls_number_restraints 6
_refine_ls_restrained_S_all 1.019
_refine_ls_R_factor_all 0.0542
_refine_ls_R_factor_gt 0.0343
_refine_ls_shift/su_max 0.001
_refine_ls_shift/su_mean 0.000
_refine_ls_structure_factor_coef Fsqd
_refine_ls_weighting_details 'calc w=1/[\s^2^(Fo^2^)+(0.0482P)^2^+2.7695P] where P=(Fo^2^+2Fc^2^)/3'
_refine_ls_weighting_scheme calc
_refine_ls_wR_factor_gt 0.0858
_refine_ls_wR_factor_ref 0.0951
_reflns_number_gt 5550
_reflns_number_total 7417
_reflns_threshold_expression >2sigma(I)
_cod_data_source_file ic020464t_1.cif
_cod_data_source_block compd4
_cod_depositor_comments
;
The following automatic conversions were performed:
'_symmetry_cell_setting' value 'Orthorhombic' changed to 'orthorhombic'
according to '/home/adriana/struct/CIF-dictionaries/cif_core.dic'
dictionary named 'cif_core.dic' version 2.4.1 from 2010-06-29.

Automatic conversion script
Id: cif_fix_enum 1555 2011-01-17 13:19:09Z saulius 

The following automatic conversions were performed:

'_chemical_melting_point' value 'not measured' was changed to '?' -
the value is undefined or not given.

Automatic conversion script
Id: cif_fix_values 1569 2011-02-09 13:29:24Z adriana 

The following automatic conversions were performed:

'_exptl_crystal_density_meas' value 'not measured' was changed to '?'
- the value is perceived as not measured.

Automatic conversion script
Id: cif_fix_values 3008 2015-01-20 13:52:24Z robertas 
;
_cod_original_cell_volume 6473.0(19)
_cod_database_code 4312862

loop_
_symmetry_equiv_pos_as_xyz
'x, y, z'
'-x+1/2, -y, z+1/2'
'-x, y+1/2, -z'
'x+1/2, -y+1/2, -z+1/2'
'-x, -y, -z'
'x-1/2, y, -z-1/2'
'x, -y-1/2, z'
'-x-1/2, y-1/2, z-1/2'

loop_
_atom_site_label
_atom_site_type_symbol
_atom_site_fract_x
_atom_site_fract_y
_atom_site_fract_z
_atom_site_U_iso_or_equiv
_atom_site_adp_type
_atom_site_occupancy
_atom_site_symmetry_multiplicity
_atom_site_calc_flag
_atom_site_refinement_flags
_atom_site_disorder_assembly
_atom_site_disorder_group
Fe1 Fe 0.05543(2) 0.2500 0.59986(3) 0.02974(12) Uani 1 2 d S . .
Fe2 Fe 0.120863(16) 0.313781(16) 0.47439(2) 0.03117(9) Uani 1 1 d . . .
Fe3 Fe 0.00720(2) 0.2500 0.43668(3) 0.03269(12) Uani 1 2 d S . .
Cl Cl -0.08079(6) 0.2500 0.34815(8) 0.0674(3) Uani 1 2 d S . .
S1 S 0.01578(3) 0.33550(3) 0.52756(4) 0.03476(14) Uani 1 1 d . . .
S2 S 0.10749(5) 0.2500 0.35835(5) 0.0382(2) Uani 1 2 d S . .
S3 S 0.16979(4) 0.2500 0.57392(5) 0.03391(19) Uani 1 2 d S . .
P1 P 0.02851(4) 0.2500 0.74853(5) 0.02856(18) Uani 1 2 d S . .
C101 C -0.06322(16) 0.2500 0.7697(2) 0.0363(8) Uani 1 2 d S . .
H101 H -0.0655(18) 0.2500 0.828(2) 0.046(11) Uiso 1 2 d S . .
C102 C -0.09691(14) 0.30949(15) 0.7331(2) 0.0568(8) Uani 1 1 d . . .
H10B H -0.0765 0.3473 0.7591 0.068 Uiso 1 1 calc R A .
H0A2 H -0.0892 0.3114 0.6707 0.080(11) Uiso 1 1 calc R . .
C103 C -0.17209(17) 0.3096(2) 0.7508(3) 0.0901(13) Uani 1 1 d . A .
H10C H -0.1925 0.3472 0.7240 0.108 Uiso 1 1 calc R . .
H10D H -0.1798 0.3123 0.8132 0.108 Uiso 1 1 calc R . .
C104 C -0.2057(2) 0.2500 0.7158(4) 0.093(2) Uani 1 2 d S . .
H10I H -0.2030 0.2500 0.6527 0.112 Uiso 1 2 calc SR A .
H10J H -0.2535 0.2500 0.7320 0.112 Uiso 1 2 calc SR . .
C111 C 0.0723(3) 0.3068(3) 0.8157(3) 0.0324(14) Uiso 0.477(8) 1 d P A 1
H11A H 0.1103 0.2842 0.8435 0.039 Uiso 0.477(8) 1 calc PR A 1
C112 C 0.1022(3) 0.3612(3) 0.7616(4) 0.0379(15) Uiso 0.477(8) 1 d P A 1
H11B H 0.0661 0.3870 0.7364 0.045 Uiso 0.477(8) 1 calc PR A 1
H11C H 0.1298 0.3440 0.7146 0.045 Uiso 0.477(8) 1 calc PR A 1
C113 C 0.1479(5) 0.4039(5) 0.8248(6) 0.049(3) Uiso 0.477(8) 1 d P A 1
H11D H 0.1834 0.3775 0.8502 0.059 Uiso 0.477(8) 1 calc PR A 1
H11E H 0.1695 0.4379 0.7915 0.059 Uiso 0.477(8) 1 calc PR A 1
C114 C 0.1082(4) 0.4314(4) 0.8922(5) 0.0569(19) Uiso 0.477(8) 1 d P A 1
H11F H 0.0726 0.4579 0.8672 0.068 Uiso 0.477(8) 1 calc PR A 1
H11G H 0.1367 0.4584 0.9286 0.068 Uiso 0.477(8) 1 calc PR A 1
C115 C 0.0757(4) 0.3767(4) 0.9484(4) 0.0543(18) Uiso 0.477(8) 1 d P A 1
H11H H 0.1106 0.3494 0.9734 0.065 Uiso 0.477(8) 1 calc PR A 1
H11I H 0.0483 0.3945 0.9951 0.065 Uiso 0.477(8) 1 calc PR A 1
C116 C 0.0329(3) 0.3402(4) 0.8862(5) 0.0349(18) Uiso 0.477(8) 1 d P A 1
H11J H 0.0007 0.3695 0.8594 0.042 Uiso 0.477(8) 1 calc PR A 1
H11K H 0.0069 0.3084 0.9184 0.042 Uiso 0.477(8) 1 calc PR A 1
C11' C 0.0541(3) 0.3294(3) 0.7978(3) 0.0350(13) Uiso 0.523(8) 1 d P A 2
H11L H 0.0256 0.3631 0.7720 0.042 Uiso 0.523(8) 1 calc PR A 2
C12' C 0.1267(3) 0.3452(3) 0.7797(4) 0.0454(15) Uiso 0.523(8) 1 d P A 2
H12B H 0.1557 0.3146 0.8095 0.054 Uiso 0.523(8) 1 calc PR A 2
H12C H 0.1351 0.3413 0.7176 0.054 Uiso 0.523(8) 1 calc PR A 2
C13' C 0.1448(5) 0.4110(4) 0.8083(6) 0.049(2) Uiso 0.523(8) 1 d P A 2
H13A H 0.1172 0.4424 0.7778 0.059 Uiso 0.523(8) 1 calc PR A 2
H13B H 0.1923 0.4197 0.7962 0.059 Uiso 0.523(8) 1 calc PR A 2
C14' C 0.1303(4) 0.4145(4) 0.9128(4) 0.0566(17) Uiso 0.523(8) 1 d P A 2
H14B H 0.1590 0.3839 0.9430 0.068 Uiso 0.523(8) 1 calc PR A 2
H14C H 0.1409 0.4571 0.9343 0.068 Uiso 0.523(8) 1 calc PR A 2
C15' C 0.0598(3) 0.4001(3) 0.9292(4) 0.0508(16) Uiso 0.523(8) 1 d P A 2
H15C H 0.0315 0.4304 0.8977 0.061 Uiso 0.523(8) 1 calc PR A 2
H15D H 0.0505 0.4052 0.9908 0.061 Uiso 0.523(8) 1 calc PR A 2
C16' C 0.0398(3) 0.3279(3) 0.9001(4) 0.0370(18) Uiso 0.523(8) 1 d P A 2
H16C H 0.0683 0.2963 0.9290 0.044 Uiso 0.523(8) 1 calc PR A 2
H16D H -0.0076 0.3186 0.9124 0.044 Uiso 0.523(8) 1 calc PR A 2
P2 P 0.17024(3) 0.40959(3) 0.42210(3) 0.02817(13) Uani 1 1 d . . .
C201 C 0.14978(12) 0.48384(12) 0.48137(15) 0.0341(5) Uiso 1 1 d . . .
H201 H 0.1077(13) 0.4980(12) 0.4566(16) 0.042(7) Uiso 1 1 d . . .
C202 C 0.19940(15) 0.53905(13) 0.46954(19) 0.0436(6) Uani 1 1 d . . .
H02A H 0.2423(13) 0.5270(12) 0.4969(15) 0.035(7) Uiso 1 1 d . . .
H02B H 0.2053(14) 0.5471(13) 0.4067(18) 0.052(8) Uiso 1 1 d . . .
C203 C 0.17345(17) 0.59945(14) 0.5129(2) 0.0598(8) Uani 1 1 d . . .
H20A H 0.2071 0.6333 0.5069 0.072 Uiso 1 1 calc R . .
H20B H 0.1320 0.6135 0.4843 0.072 Uiso 1 1 calc R . .
C204 C 0.15942(17) 0.58800(15) 0.6075(2) 0.0628(9) Uani 1 1 d . . .
H20C H 0.2017 0.5783 0.6373 0.075 Uiso 1 1 calc R . .
H20D H 0.1404 0.6266 0.6332 0.075 Uiso 1 1 calc R . .
C205 C 0.11083(17) 0.53359(16) 0.6194(2) 0.0640(9) Uani 1 1 d . . .
H20E H 0.0672 0.5451 0.5943 0.077 Uiso 1 1 calc R . .
H20F H 0.1041 0.5260 0.6811 0.077 Uiso 1 1 calc R . .
C206 C 0.13644(17) 0.47275(15) 0.57699(18) 0.0487(7) Uani 1 1 d . . .
H06A H 0.1763(14) 0.4606(13) 0.6076(18) 0.046(8) Uiso 1 1 d . . .
H06B H 0.1049(16) 0.4399(15) 0.5872(18) 0.059(9) Uiso 1 1 d . . .
C211 C 0.26264(11) 0.40545(12) 0.41392(14) 0.0307(5) Uani 1 1 d . . .
H211 H 0.2785(12) 0.4445(12) 0.3930(14) 0.028(6) Uiso 1 1 d . . .
C212 C 0.28588(13) 0.35412(14) 0.35111(17) 0.0450(6) Uani 1 1 d . . .
H21A H 0.2669 0.3624 0.2939 0.054 Uiso 1 1 calc R . .
H12A H 0.2696 0.3125 0.3706 0.046(8) Uiso 1 1 calc R . .
C213 C 0.36271(14) 0.35318(18) 0.3456(2) 0.0620(9) Uani 1 1 d . . .
H21B H 0.3769 0.3187 0.3071 0.074 Uiso 1 1 calc R . .
H21C H 0.3785 0.3934 0.3208 0.074 Uiso 1 1 calc R . .
C214 C 0.39474(15) 0.34375(15) 0.4335(2) 0.0566(8) Uani 1 1 d . . .
H21D H 0.3839 0.3011 0.4547 0.068 Uiso 1 1 calc R . .
H14A H 0.4438 0.3468 0.4279 0.078(11) Uiso 1 1 calc R . .
C215 C 0.37069(14) 0.39231(15) 0.4977(2) 0.0474(7) Uani 1 1 d . . .
H15A H 0.3889(16) 0.3826(17) 0.554(2) 0.077(10) Uiso 1 1 d . . .
H15B H 0.3871(13) 0.4313(15) 0.4812(18) 0.047(8) Uiso 1 1 d . . .
C216 C 0.29421(13) 0.39359(15) 0.50270(18) 0.0431(6) Uani 1 1 d . . .
H16A H 0.2781(15) 0.3513(16) 0.5175(18) 0.059(9) Uiso 1 1 d . . .
H16B H 0.2784(15) 0.4228(16) 0.5414(19) 0.061(9) Uiso 1 1 d . . .
C221 C 0.14012(11) 0.42205(12) 0.31038(14) 0.0322(5) Uani 1 1 d . . .
H221 H 0.1521(14) 0.3828(14) 0.2841(18) 0.051(8) Uiso 1 1 d . . .
C222 C 0.06339(12) 0.42700(16) 0.30728(17) 0.0437(6) Uani 1 1 d . . .
H22A H 0.0415(14) 0.3925(14) 0.3322(17) 0.046(8) Uiso 1 1 d . . .
H2A2 H 0.0485(13) 0.4668(13) 0.3340(16) 0.037(7) Uiso 1 1 d . . .
C223 C 0.03846(14) 0.42861(16) 0.21404(17) 0.0534(7) Uani 1 1 d . . .
H22B H 0.0488 0.3880 0.1861 0.064 Uiso 1 1 calc R . .
H23A H -0.0106 0.4342 0.2136 0.077(10) Uiso 1 1 calc R . .
C224 C 0.07086(15) 0.48182(16) 0.16386(18) 0.0583(8) Uani 1 1 d . . .
H22C H 0.0566 0.5227 0.1879 0.070 Uiso 1 1 calc R . .
H22D H 0.0559 0.4800 0.1037 0.070 Uiso 1 1 calc R . .
C225 C 0.14675(16) 0.47709(18) 0.16722(18) 0.0661(9) Uani 1 1 d . . .
H22E H 0.1666 0.5132 0.1364 0.079 Uiso 1 1 calc R . .
H22F H 0.1613 0.4380 0.1382 0.079 Uiso 1 1 calc R . .
C226 C 0.17198(15) 0.47671(16) 0.26003(18) 0.0498(7) Uani 1 1 d . . .
H26A H 0.2237(14) 0.4735(12) 0.2624(16) 0.044(7) Uiso 1 1 d . . .
H26B H 0.1596(14) 0.5161(14) 0.2913(18) 0.050(8) Uiso 1 1 d . . .
C1S C 0.1286(11) 0.2500 0.0705(18) 0.274(12) Uiso 0.50 2 d SPD B 1
C2S C 0.1946(10) 0.2500 0.1008(12) 0.168(6) Uiso 0.50 2 d SPD B 1
N1S N 0.2335(9) 0.2500 0.1576(9) 0.098(2) Uiso 0.50 2 d SPD B 1
C1S' C 0.231(3) 0.2500 0.154(2) 0.274(12) Uiso 0.50 2 d SPD C 2
C2S' C 0.2100(12) 0.2500 0.0656(14) 0.168(6) Uiso 0.50 2 d SPD C 2
N1S' N 0.1888(6) 0.2500 -0.0016(8) 0.098(2) Uiso 0.50 2 d SPD C 2

loop_
_atom_site_aniso_label
_atom_site_aniso_U_11
_atom_site_aniso_U_22
_atom_site_aniso_U_33
_atom_site_aniso_U_23
_atom_site_aniso_U_13
_atom_site_aniso_U_12
Fe1 0.0311(2) 0.0339(3) 0.0242(2) 0.000 0.00306(18) 0.000
Fe2 0.03231(18) 0.03102(18) 0.03019(17) 0.00234(13) 0.00278(13) -0.00379(14)
Fe3 0.0339(3) 0.0338(3) 0.0304(2) 0.000 -0.00394(19) 0.000
Cl 0.0672(7) 0.0628(7) 0.0724(7) 0.000 -0.0427(6) 0.000
S1 0.0335(3) 0.0329(3) 0.0379(3) 0.0019(2) 0.0029(2) 0.0033(2)
S2 0.0498(5) 0.0390(5) 0.0259(4) 0.000 0.0055(4) 0.000
S3 0.0291(4) 0.0403(5) 0.0323(4) 0.000 -0.0011(3) 0.000
P1 0.0246(4) 0.0363(5) 0.0248(4) 0.000 0.0016(3) 0.000
C101 0.0286(18) 0.051(2) 0.0294(17) 0.000 0.0018(13) 0.000
C102 0.0396(16) 0.0582(19) 0.073(2) -0.0044(16) -0.0082(14) 0.0135(14)
C103 0.0446(19) 0.134(4) 0.091(3) -0.014(3) -0.0073(18) 0.041(2)
C104 0.029(2) 0.173(7) 0.079(4) 0.000 -0.006(2) 0.000
P2 0.0257(3) 0.0320(3) 0.0268(3) 0.0011(2) 0.0007(2) -0.0026(2)
C202 0.0476(16) 0.0338(14) 0.0495(16) -0.0045(12) 0.0033(13) -0.0039(12)
C203 0.068(2) 0.0352(15) 0.077(2) -0.0094(15) 0.0019(16) 0.0045(14)
C204 0.071(2) 0.0500(18) 0.068(2) -0.0243(16) 0.0005(16) 0.0107(16)
C205 0.072(2) 0.069(2) 0.0506(17) -0.0172(16) 0.0177(15) 0.0084(17)
C206 0.0560(19) 0.0494(18) 0.0406(15) -0.0057(13) 0.0101(13) -0.0035(15)
C211 0.0267(11) 0.0307(13) 0.0347(12) 0.0012(10) 0.0003(9) -0.0019(10)
C212 0.0362(14) 0.0520(17) 0.0468(14) -0.0148(13) 0.0000(11) 0.0036(12)
C213 0.0355(15) 0.087(2) 0.0637(19) -0.0229(18) 0.0043(13) 0.0144(16)
C214 0.0391(16) 0.0553(19) 0.075(2) -0.0076(16) -0.0055(14) 0.0122(14)
C215 0.0366(14) 0.0464(17) 0.0592(18) 0.0003(14) -0.0128(13) 0.0042(13)
C216 0.0360(14) 0.0529(18) 0.0405(14) -0.0073(13) -0.0070(11) 0.0058(13)
C221 0.0290(12) 0.0393(14) 0.0283(11) 0.0031(10) 0.0004(9) -0.0023(10)
C222 0.0290(13) 0.0629(19) 0.0392(14) 0.0093(13) -0.0043(10) -0.0041(13)
C223 0.0392(15) 0.076(2) 0.0448(15) 0.0012(14) -0.0122(12) 0.0011(15)
C224 0.0597(19) 0.075(2) 0.0398(15) 0.0138(14) -0.0119(13) 0.0067(16)
C225 0.060(2) 0.094(3) 0.0440(16) 0.0322(17) -0.0033(14) -0.0091(18)
C226 0.0435(16) 0.062(2) 0.0441(15) 0.0202(14) -0.0025(12) -0.0110(15)

loop_
_atom_type_symbol
_atom_type_description
_atom_type_scat_dispersion_real
_atom_type_scat_dispersion_imag
_atom_type_scat_source
C C 0.0033 0.0016 'International Tables Vol C Tables 4.2.6.8 and 6.1.1.4'
H H 0.0000 0.0000 'International Tables Vol C Tables 4.2.6.8 and 6.1.1.4'
P P 0.1023 0.0942 'International Tables Vol C Tables 4.2.6.8 and 6.1.1.4'
S S 0.1246 0.1234 'International Tables Vol C Tables 4.2.6.8 and 6.1.1.4'
Cl Cl 0.1484 0.1585 'International Tables Vol C Tables 4.2.6.8 and 6.1.1.4'
Fe Fe 0.3463 0.8444 'International Tables Vol C Tables 4.2.6.8 and 6.1.1.4'
N N 0.0061 0.0033 'International Tables Vol C Tables 4.2.6.8 and 6.1.1.4'

loop_
_geom_angle_atom_site_label_1
_geom_angle_atom_site_label_2
_geom_angle_atom_site_label_3
_geom_angle
_geom_angle_site_symmetry_1
_geom_angle_site_symmetry_3
_geom_angle_publ_flag
S1 Fe1 S1 105.42(4) 7_565 . ?
S1 Fe1 S3 104.84(2) 7_565 . ?
S1 Fe1 S3 104.84(2) . . ?
S1 Fe1 P1 113.87(2) 7_565 . ?
S1 Fe1 P1 113.87(2) . . ?
S3 Fe1 P1 113.09(3) . . ?
S1 Fe1 Fe2 101.86(3) 7_565 . ?
S1 Fe1 Fe2 54.115(19) . . ?
S3 Fe1 Fe2 53.128(19) . . ?
P1 Fe1 Fe2 144.250(18) . . ?
S1 Fe1 Fe2 54.115(19) 7_565 7_565 ?
S1 Fe1 Fe2 101.86(3) . 7_565 ?
S3 Fe1 Fe2 53.128(19) . 7_565 ?
P1 Fe1 Fe2 144.250(18) . 7_565 ?
Fe2 Fe1 Fe2 59.68(2) . 7_565 ?
S1 Fe1 Fe3 54.056(19) 7_565 . ?
S1 Fe1 Fe3 54.056(19) . . ?
S3 Fe1 Fe3 100.66(3) . . ?
P1 Fe1 Fe3 146.24(3) . . ?
Fe2 Fe1 Fe3 59.698(17) . . ?
Fe2 Fe1 Fe3 59.698(17) 7_565 . ?
S2 Fe2 S3 103.97(3) . . ?
S2 Fe2 S1 107.36(3) . . ?
S3 Fe2 S1 105.27(3) . . ?
S2 Fe2 P2 106.22(3) . . ?
S3 Fe2 P2 123.84(3) . . ?
S1 Fe2 P2 109.17(3) . . ?
S2 Fe2 Fe2 53.589(17) . 7_565 ?
S3 Fe2 Fe2 53.653(16) . 7_565 ?
S1 Fe2 Fe2 101.516(18) . 7_565 ?
P2 Fe2 Fe2 147.747(17) . 7_565 ?
S2 Fe2 Fe3 55.40(3) . . ?
S3 Fe2 Fe3 102.26(2) . . ?
S1 Fe2 Fe3 54.10(2) . . ?
P2 Fe2 Fe3 133.86(2) . . ?
Fe2 Fe2 Fe3 60.065(10) 7_565 . ?
S2 Fe2 Fe1 102.86(2) . . ?
S3 Fe2 Fe1 54.52(3) . . ?
S1 Fe2 Fe1 53.174(19) . . ?
P2 Fe2 Fe1 149.80(2) . . ?
Fe2 Fe2 Fe1 60.162(10) 7_565 . ?
Fe3 Fe2 Fe1 60.314(18) . . ?
Cl Fe3 S1 116.02(3) . . ?
Cl Fe3 S1 116.02(3) . 7_565 ?
S1 Fe3 S1 103.43(4) . 7_565 ?
Cl Fe3 S2 110.42(5) . . ?
S1 Fe3 S2 104.89(2) . . ?
S1 Fe3 S2 104.89(2) 7_565 . ?
Cl Fe3 Fe2 142.55(3) . . ?
S1 Fe3 Fe2 53.994(18) . . ?
S1 Fe3 Fe2 101.28(2) 7_565 . ?
S2 Fe3 Fe2 52.94(2) . . ?
Cl Fe3 Fe2 142.55(3) . 7_565 ?
S1 Fe3 Fe2 101.28(2) . 7_565 ?
S1 Fe3 Fe2 53.994(18) 7_565 7_565 ?
S2 Fe3 Fe2 52.94(2) . 7_565 ?
Fe2 Fe3 Fe2 59.87(2) . 7_565 ?
Cl Fe3 Fe1 148.90(4) . . ?
S1 Fe3 Fe1 53.015(19) . . ?
S1 Fe3 Fe1 53.015(19) 7_565 . ?
S2 Fe3 Fe1 100.69(3) . . ?
Fe2 Fe3 Fe1 59.988(14) . . ?
Fe2 Fe3 Fe1 59.988(14) 7_565 . ?
Fe1 S1 Fe2 72.71(2) . . ?
Fe1 S1 Fe3 72.93(3) . . ?
Fe2 S1 Fe3 71.91(2) . . ?
Fe2 S2 Fe2 72.82(3) . 7_565 ?
Fe2 S2 Fe3 71.66(3) . . ?
Fe2 S2 Fe3 71.66(3) 7_565 . ?
Fe2 S3 Fe2 72.69(3) 7_565 . ?
Fe2 S3 Fe1 72.35(3) 7_565 . ?
Fe2 S3 Fe1 72.35(3) . . ?
C111 P1 C111 82.7(5) . 7_565 ?
C111 P1 C101 111.8(2) . . ?
C111 P1 C101 111.8(2) 7_565 . ?
C111 P1 C11' 20.23(18) . . ?
C111 P1 C11' 102.7(4) 7_565 . ?
C101 P1 C11' 100.98(17) . . ?
C111 P1 C11' 102.7(4) . 7_565 ?
C111 P1 C11' 20.23(18) 7_565 7_565 ?
C101 P1 C11' 100.98(17) . 7_565 ?
C11' P1 C11' 122.5(4) . 7_565 ?
C111 P1 Fe1 116.95(16) . . ?
C111 P1 Fe1 116.95(16) 7_565 . ?
C101 P1 Fe1 113.26(11) . . ?
C11' P1 Fe1 109.31(15) . . ?
C11' P1 Fe1 109.31(15) 7_565 . ?
C102 C101 C102 110.0(3) 7_565 . ?
C102 C101 P1 111.39(18) 7_565 . ?
C102 C101 P1 111.39(18) . . ?
C103 C102 C101 111.4(3) . . ?
C102 C103 C104 111.4(3) . . ?
C103 C104 C103 111.1(4) . 7_565 ?
C116 C111 C112 104.3(6) . . ?
C116 C111 P1 118.3(4) . . ?
C112 C111 P1 111.3(4) . . ?
C111 C112 C113 107.5(6) . . ?
C114 C113 C112 111.2(7) . . ?
C113 C114 C115 109.5(7) . . ?
C116 C115 C114 104.5(7) . . ?
C115 C116 C111 114.2(6) . . ?
C12' C11' C16' 110.9(5) . . ?
C12' C11' P1 111.9(4) . . ?
C16' C11' P1 109.3(4) . . ?
C13' C12' C11' 112.2(6) . . ?
C12' C13' C14' 107.0(6) . . ?
C15' C14' C13' 109.3(6) . . ?
C14' C15' C16' 112.3(6) . . ?
C11' C16' C15' 102.2(5) . . ?
C211 P2 C221 105.30(10) . . ?
C211 P2 C201 106.96(11) . . ?
C221 P2 C201 105.87(11) . . ?
C211 P2 Fe2 113.15(8) . . ?
C221 P2 Fe2 107.79(8) . . ?
C201 P2 Fe2 116.93(8) . . ?
C206 C201 C202 110.1(2) . . ?
C206 C201 P2 113.00(18) . . ?
C202 C201 P2 115.94(17) . . ?
C203 C202 C201 111.2(2) . . ?
C204 C203 C202 110.9(3) . . ?
C205 C204 C203 110.9(3) . . ?
C204 C205 C206 111.8(3) . . ?
C201 C206 C205 110.4(3) . . ?
C212 C211 C216 109.6(2) . . ?
C212 C211 P2 112.26(16) . . ?
C216 C211 P2 110.67(16) . . ?
C211 C212 C213 110.3(2) . . ?
C214 C213 C212 111.7(2) . . ?
C215 C214 C213 111.9(2) . . ?
C214 C215 C216 111.3(2) . . ?
C215 C216 C211 111.4(2) . . ?
C226 C221 C222 110.2(2) . . ?
C226 C221 P2 116.84(18) . . ?
C222 C221 P2 111.16(16) . . ?
C221 C222 C223 110.7(2) . . ?
C224 C223 C222 111.5(2) . . ?
C223 C224 C225 111.0(2) . . ?
C224 C225 C226 111.1(3) . . ?
C225 C226 C221 110.5(2) . . ?
N1S C2S C1S 151(2) . . ?
N1S' C2S' C1S' 175(3) . . ?

loop_
_geom_bond_atom_site_label_1
_geom_bond_atom_site_label_2
_geom_bond_distance
_geom_bond_site_symmetry_2
_geom_bond_publ_flag
Fe1 S1 2.2606(7) 7_565 ?
Fe1 S1 2.2606(7) . ?
Fe1 S3 2.3045(10) . ?
Fe1 P1 2.3667(10) . ?
Fe1 Fe2 2.6966(6) . ?
Fe1 Fe2 2.6966(6) 7_565 ?
Fe1 Fe3 2.7054(8) . ?
Fe2 S2 2.2604(8) . ?
Fe2 S3 2.2638(8) . ?
Fe2 S1 2.2881(7) . ?
Fe2 P2 2.3831(7) . ?
Fe2 Fe2 2.6834(8) 7_565 ?
Fe2 Fe3 2.6887(6) . ?
Fe3 Cl 2.2211(11) . y
Fe3 S1 2.2912(7) . ?
Fe3 S1 2.2912(7) 7_565 ?
Fe3 S2 2.3316(10) . ?
Fe3 Fe2 2.6887(6) 7_565 ?
S2 Fe2 2.2604(8) 7_565 ?
S3 Fe2 2.2638(8) 7_565 ?
P1 C111 1.807(5) . ?
P1 C111 1.807(5) 7_565 ?
P1 C101 1.850(3) . ?
P1 C11' 1.906(5) . ?
P1 C11' 1.906(5) 7_565 ?
C101 C102 1.528(3) 7_565 ?
C101 C102 1.528(3) . ?
C102 C103 1.517(4) . ?
C103 C104 1.521(5) . ?
C104 C103 1.521(5) 7_565 ?
C111 C116 1.517(8) . ?
C111 C112 1.540(8) . ?
C112 C113 1.609(11) . ?
C113 C114 1.429(12) . ?
C114 C115 1.582(11) . ?
C115 C116 1.497(9) . ?
C11' C12' 1.506(8) . ?
C11' C16' 1.610(8) . ?
C12' C13' 1.496(10) . ?
C13' C14' 1.647(11) . ?
C14' C15' 1.454(9) . ?
C15' C16' 1.633(9) . ?
P2 C211 1.840(2) . ?
P2 C221 1.851(2) . ?
P2 C201 1.857(2) . ?
C201 C206 1.524(4) . ?
C201 C202 1.534(4) . ?
C202 C203 1.527(4) . ?
C203 C204 1.512(4) . ?
C204 C205 1.508(5) . ?
C205 C206 1.526(4) . ?
C211 C212 1.526(3) . ?
C211 C216 1.533(3) . ?
C212 C213 1.527(4) . ?
C213 C214 1.517(4) . ?
C214 C215 1.505(4) . ?
C215 C216 1.520(4) . ?
C221 C226 1.527(4) . ?
C221 C222 1.527(3) . ?
C222 C223 1.529(4) . ?
C223 C224 1.507(4) . ?
C224 C225 1.510(4) . ?
C225 C226 1.524(4) . ?
C1S C2S 1.393(9) . ?
C2S N1S 1.169(9) . ?
C1S' C2S' 1.429(19) . ?
C2S' N1S' 1.125(16) . ?
